data_4313221
loop_
_publ_author_name
'Satyabrata Samanta'
'Dipesh Ghosh'
'Suman Mukhopadhyay'
'Akira Endo'
'Timothy J. R. Weakley'
'Muktimoy Chaudhury'

_publ_contact_author_address
;Department of Chemistry,
University of Oregon,
Eugene, OR 97403-1253
USA
;
_publ_contact_author_email tweakley@oregon.uoregon.edu
_publ_contact_author_fax 01(541)3464643
_publ_contact_author_name 'Dr Timothy J. R. Weakley'
_publ_contact_author_phone 01(541)3464620
_publ_section_title
;
 Oxovanadium(IV) and -(V) Complexes of Dithiocarbazate-Based Tridentate
 Schiff Base Ligands: Syntheses, Structure, and Photochemical Reactivity
 of Compounds Involving Imidazole Derivatives as Coligands
;
_journal_name_full 'Inorganic Chemistry'
_journal_page_first 1508
_journal_page_last 1517
_journal_paper_doi 10.1021/ic020438v
_journal_volume 42
_journal_year 2003
_chemical_formula_moiety 'C17 H19 Br N6 O2 S2 V '
_chemical_formula_structural 'V O (C9 H7 Br N2 O S2)(C4 H6 N2)2'
_chemical_formula_sum 'C17 H19 Br N6 O2 S2 V'
_chemical_formula_weight 534.34
_space_group_IT_number 14
_symmetry_cell_setting monoclinic
_symmetry_Int_Tables_number 14
_symmetry_space_group_name_Hall '-P 2ybc'
_symmetry_space_group_name_H-M 'P 1 21/c 1'
_cell_angle_alpha 90
_cell_angle_beta 111.51(2)
_cell_angle_gamma 90
_cell_formula_units_Z 4
_cell_length_a 9.1958(28)
_cell_length_b 20.970(7)
_cell_length_c 12.1575(27)
_cell_measurement_reflns_used 25
_cell_measurement_temperature 295
_cell_measurement_theta_max 14.9
_cell_measurement_theta_min 13.3
_cell_volume 2181.1(11)
_diffrn_ambient_temperature 295
_diffrn_measurement_device_type 'Nonius CAD-4 serial diffractometer'
_diffrn_measurement_method \w
_diffrn_orient_matrix_UB_11 -0.04349
_diffrn_orient_matrix_UB_12 0.04396
_diffrn_orient_matrix_UB_13 -0.00329
_diffrn_orient_matrix_UB_21 0.10658
_diffrn_orient_matrix_UB_22 0.01835
_diffrn_orient_matrix_UB_23 0.01773
_diffrn_orient_matrix_UB_31 -0.02023
_diffrn_orient_matrix_UB_32 0.00207
_diffrn_orient_matrix_UB_33 -0.08655
_diffrn_radiation_detector 'scintillation counter'
_diffrn_radiation_monochromator graphite
_diffrn_radiation_source 'sealed X-ray tube'
_diffrn_radiation_type 'Mo K\a'
_diffrn_radiation_wavelength 0.71073
_diffrn_reflns_av_R_equivalents 0.041
_diffrn_reflns_av_sigmaI/netI 0.080
_diffrn_reflns_limit_h_max 10
_diffrn_reflns_limit_h_min 0
_diffrn_reflns_limit_k_max 24
_diffrn_reflns_limit_k_min 0
_diffrn_reflns_limit_l_max 13
_diffrn_reflns_limit_l_min -14
_diffrn_reflns_number 4215
_diffrn_reflns_reduction_process 'Lp corrections applied'
_diffrn_reflns_theta_max 25.0
_diffrn_reflns_theta_min 1.8
_diffrn_standards_decay_% 0.00
_diffrn_standards_interval_count 300
_diffrn_standards_number 3
_exptl_absorpt_coefficient_mu 2.509
_exptl_absorpt_correction_T_max 0.357
_exptl_absorpt_correction_T_min 0.239
_exptl_absorpt_correction_type psi-scan
_exptl_absorpt_process_details 'North,Phillips & Matthews (1968)'
_exptl_crystal_colour red-brown
_exptl_crystal_density_diffrn 1.627
_exptl_crystal_density_meas ?
_exptl_crystal_description tablet
_exptl_crystal_F_000 1076
_exptl_crystal_size_max 0.43
_exptl_crystal_size_mid 0.41
_exptl_crystal_size_min 0.21
_refine_diff_density_max 0.79
_refine_diff_density_min -0.83
_refine_ls_abs_structure_details 'not applicable'
_refine_ls_extinction_coef 0.000
_refine_ls_extinction_method none
_refine_ls_goodness_of_fit_all 1.38
_refine_ls_goodness_of_fit_ref 1.58
_refine_ls_hydrogen_treatment noref
_refine_ls_matrix_type full
_refine_ls_number_constraints 0
_refine_ls_number_parameters 262
_refine_ls_number_reflns 3725
_refine_ls_number_restraints 0
_refine_ls_R_factor_all 0.084
_refine_ls_R_factor_gt 0.058
_refine_ls_shift/su_max 0.011
_refine_ls_shift/su_mean 0.0010
_refine_ls_structure_factor_coef Fsqd
_refine_ls_weighting_details 'w = 4F~o~^2^/[\s^2^(I) + (0.020I)^2^]'
_refine_ls_weighting_scheme calc
_refine_ls_wR_factor_all 0.094
_refine_ls_wR_factor_ref 0.046
_reflns_number_gt 2493
_reflns_number_total 3725
_reflns_threshold_expression I>1.00\s(I)
_cod_data_source_file ic020438v_3.cif
_cod_data_source_block MC26_1b
_cod_depositor_comments
;
The following automatic conversions were performed:

'_exptl_absorpt_correction_type' tag value 'psi-scans' was replaced
with 'psi-scan' value.

Automatic conversion script
Id: cif_fix_values 1646 2011-03-28 12:23:43Z adriana 

The following automatic conversions were performed:

'_exptl_crystal_density_meas' value 'not measured' was changed to '?'
- the value is perceived as not measured.

Automatic conversion script
Id: cif_fix_values 3008 2015-01-20 13:52:24Z robertas 
;
_cod_original_cell_volume 2181.1(10)
_cod_original_sg_symbol_H-M 'P 21/c '
_cod_original_formula_sum 'C17 H19 Br N6 O2 S2 V '
_cod_database_code 4313221

loop_
_symmetry_equiv_pos_as_xyz
'   +x,   +y,   +z'
'   -x,1/2+y,1/2-z'
'   -x,   -y,   -z'
'   +x,1/2-y,1/2+z'

loop_
_atom_site_label
_atom_site_fract_x
_atom_site_fract_y
_atom_site_fract_z
_atom_site_U_iso_or_equiv
_atom_site_occupancy
_atom_site_refinement_flags
_atom_site_adp_type
_atom_site_calc_flag
_atom_site_calc_attached_atom
Br 0.37754(9) 0.58459(3) -0.02373(5) 0.0777(2) 1.000 . Uani d ?
V 0.74388(9) 0.63320(4) 0.63903(6) 0.0331(2) 1.000 . Uani d ?
S(1) 0.9030(2) 0.72096(7) 0.7485(1) 0.0476(4) 1.000 . Uani d ?
S(2) 0.9368(2) 0.85202(7) 0.6856(1) 0.0638(5) 1.000 . Uani d ?
O(1) 0.7727(4) 0.5906(2) 0.7545(3) 0.044(1) 1.000 . Uani d ?
O(2) 0.6078(3) 0.5838(1) 0.5065(2) 0.0347(10) 1.000 . Uani d ?
N(1) 0.7794(5) 0.7686(2) 0.5255(3) 0.039(1) 1.000 . Uani d ?
N(2) 0.7246(4) 0.7053(2) 0.4987(3) 0.031(1) 1.000 . Uani d ?
N(3) 0.9405(4) 0.5950(2) 0.6115(3) 0.036(1) 1.000 . Uani d ?
N(4) 1.1242(4) 0.5671(2) 0.5444(4) 0.040(1) 1.000 . Uani d ?
N(5) 0.5385(4) 0.6751(2) 0.6474(3) 0.037(1) 1.000 . Uani d ?
N(6) 0.3136(5) 0.7233(2) 0.6056(4) 0.048(2) 1.000 . Uani d ?
C(1) 0.8752(9) 0.8989(3) 0.5533(6) 0.101(3) 1.000 . Uani d ?
C(2) 0.8593(6) 0.7771(2) 0.6366(4) 0.041(2) 1.000 . Uani d ?
C(3) 0.6659(5) 0.6958(2) 0.3852(4) 0.033(2) 1.000 . Uani d ?
C(4) 0.5893(5) 0.6387(2) 0.3295(4) 0.031(1) 1.000 . Uani d ?
C(5) 0.5583(5) 0.5862(2) 0.3901(4) 0.030(1) 1.000 . Uani d ?
C(6) 0.4679(5) 0.5360(2) 0.3246(4) 0.036(2) 1.000 . Uani d ?
C(7) 0.4137(6) 0.5355(2) 0.2030(4) 0.040(2) 1.000 . Uani d ?
C(8) 0.4514(6) 0.5856(2) 0.1447(4) 0.044(2) 1.000 . Uani d ?
C(9) 0.5366(6) 0.6367(2) 0.2041(4) 0.042(2) 1.000 . Uani d ?
C(10) 1.0505(6) 0.5573(3) 0.6924(4) 0.049(2) 1.000 . Uani d ?
C(11) 1.1623(6) 0.5403(3) 0.6537(5) 0.056(2) 1.000 . Uani d ?
C(12) 0.9927(6) 0.5990(2) 0.5242(4) 0.042(2) 1.000 . Uani d ?
C(13) 1.2154(6) 0.5638(3) 0.4679(5) 0.053(2) 1.000 . Uani d ?
C(14) 0.4809(6) 0.6651(3) 0.7357(4) 0.048(2) 1.000 . Uani d ?
C(15) 0.3428(7) 0.6941(3) 0.7100(5) 0.053(2) 1.000 . Uani d ?
C(16) 0.4325(6) 0.7109(3) 0.5716(4) 0.045(2) 1.000 . Uani d ?
C(17) 0.1784(7) 0.7628(3) 0.5434(6) 0.083(3) 1.000 . Uani d ?
H(1) 0.9133 0.9413 0.5718 0.122 1.000 . Uiso c ?
H(2) 0.9155 0.8809 0.4986 0.122 1.000 . Uiso c ?
H(3) 0.7643 0.8996 0.5194 0.122 1.000 . Uiso c ?
H(4) 0.6748 0.7293 0.3355 0.039 1.000 . Uiso c ?
H(5) 0.4432 0.5014 0.3650 0.043 1.000 . Uiso c ?
H(6) 0.3514 0.5011 0.1598 0.048 1.000 . Uiso c ?
H(7) 0.5604 0.6707 0.1618 0.050 1.000 . Uiso c ?
H(8) 1.0470 0.5450 0.7666 0.058 1.000 . Uiso c ?
H(9) 1.2509 0.5146 0.6939 0.067 1.000 . Uiso c ?
H(10) 0.9411 0.6225 0.4538 0.050 1.000 . Uiso c ?
H(11) 1.3049 0.5379 0.5042 0.063 1.000 . Uiso c ?
H(12) 1.1529 0.5460 0.3938 0.063 1.000 . Uiso c ?
H(13) 1.2474 0.6055 0.4562 0.063 1.000 . Uiso c ?
H(14) 0.5321 0.6409 0.8053 0.057 1.000 . Uiso c ?
H(15) 0.2786 0.6941 0.7560 0.064 1.000 . Uiso c ?
H(16) 0.4396 0.7264 0.5003 0.054 1.000 . Uiso c ?
H(17) 0.2118 0.8049 0.5360 0.099 1.000 . Uiso c ?
H(18) 0.1243 0.7456 0.4670 0.099 1.000 . Uiso c ?
H(19) 0.1106 0.7638 0.5865 0.099 1.000 . Uiso c ?

loop_
_atom_site_aniso_label
_atom_site_aniso_U_11
_atom_site_aniso_U_22
_atom_site_aniso_U_33
_atom_site_aniso_U_12
_atom_site_aniso_U_13
_atom_site_aniso_U_23
Br 0.1212(6) 0.0773(5) 0.0240(3) -0.0199(4) 0.0140(3) -0.0018(3)
V 0.0348(5) 0.0414(5) 0.0235(4) 0.0014(4) 0.0113(4) 0.0022(4)
S(1) 0.0487(9) 0.0584(10) 0.0315(7) -0.0045(7) 0.0099(7) -0.0061(7)
S(2) 0.082(1) 0.0533(10) 0.0532(9) -0.0188(9) 0.0218(9) -0.0199(8)
O(1) 0.051(2) 0.054(2) 0.026(2) 0.002(2) 0.013(2) 0.009(2)
O(2) 0.044(2) 0.037(2) 0.023(2) -0.005(2) 0.012(2) 0.003(2)
N(1) 0.046(3) 0.035(3) 0.037(2) -0.005(2) 0.016(2) -0.001(2)
N(2) 0.033(2) 0.030(2) 0.028(2) 0.000(2) 0.009(2) -0.002(2)
N(3) 0.034(3) 0.042(3) 0.033(2) 0.002(2) 0.011(2) -0.003(2)
N(4) 0.030(3) 0.044(3) 0.046(3) 0.005(2) 0.016(2) -0.003(2)
N(5) 0.034(3) 0.043(3) 0.032(2) -0.002(2) 0.011(2) -0.006(2)
N(6) 0.028(3) 0.057(3) 0.056(3) 0.008(2) 0.013(2) 0.000(3)
C(1) 0.154(7) 0.048(4) 0.083(5) -0.019(4) 0.022(5) 0.002(4)
C(2) 0.036(3) 0.044(3) 0.046(3) -0.002(3) 0.018(3) -0.005(3)
C(3) 0.040(3) 0.033(3) 0.029(3) 0.001(2) 0.016(2) 0.006(2)
C(4) 0.034(3) 0.037(3) 0.023(2) -0.001(2) 0.011(2) 0.002(2)
C(5) 0.027(3) 0.036(3) 0.027(3) 0.006(2) 0.010(2) 0.005(2)
C(6) 0.040(3) 0.037(3) 0.032(3) -0.004(3) 0.015(2) 0.002(2)
C(7) 0.048(4) 0.041(3) 0.026(3) 0.000(3) 0.009(3) -0.004(2)
C(8) 0.062(4) 0.046(3) 0.020(2) -0.002(3) 0.012(3) 0.004(3)
C(9) 0.056(4) 0.041(3) 0.028(3) -0.003(3) 0.015(3) 0.006(3)
C(10) 0.042(4) 0.065(4) 0.034(3) 0.016(3) 0.008(3) 0.011(3)
C(11) 0.044(4) 0.058(4) 0.060(4) 0.014(3) 0.013(3) 0.009(3)
C(12) 0.037(3) 0.046(4) 0.039(3) 0.010(3) 0.012(3) 0.006(3)
C(13) 0.042(4) 0.060(4) 0.064(4) 0.000(3) 0.031(3) -0.011(3)
C(14) 0.048(4) 0.061(4) 0.043(3) 0.001(3) 0.027(3) 0.000(3)
C(15) 0.058(4) 0.063(4) 0.049(4) -0.006(3) 0.031(3) -0.004(3)
C(16) 0.039(4) 0.054(4) 0.042(3) 0.001(3) 0.016(3) 0.003(3)
C(17) 0.053(4) 0.112(6) 0.083(5) 0.025(4) 0.024(4) 0.027(4)

loop_
_geom_angle_atom_site_label_1
_geom_angle_atom_site_label_2
_geom_angle_atom_site_label_3
_geom_angle
_geom_angle_site_symmetry_1
_geom_angle_site_symmetry_2
_geom_angle_site_symmetry_3
_geom_angle_publ_flag
S(1) V O(1) 94.0(1) . . . yes
S(1) V O(2) 159.79(10) . . . yes
S(1) V N(2) 76.62(10) . . . yes
S(1) V N(3) 89.8(1) . . . yes
S(1) V N(5) 91.6(1) . . . yes
O(1) V O(2) 106.2(2) . . . yes
O(1) V N(2) 170.6(2) . . . yes
O(1) V N(3) 92.9(2) . . . yes
O(1) V N(5) 93.0(2) . . . yes
O(2) V N(2) 83.2(1) . . . yes
O(2) V N(3) 89.7(1) . . . yes
O(2) V N(5) 86.9(1) . . . yes
N(2) V N(3) 88.2(1) . . . yes
N(2) V N(5) 86.2(1) . . . yes
N(3) V N(5) 173.8(2) . . . yes
V S(1) C(2) 99.5(2) . . . yes
C(1) S(2) C(2) 103.5(3) . . . yes
V O(2) C(5) 137.3(3) . . . yes
N(2) N(1) C(2) 112.9(4) . . . yes
V N(2) N(1) 122.5(3) . . . yes
V N(2) C(3) 126.3(3) . . . yes
N(1) N(2) C(3) 111.3(4) . . . yes
V N(3) C(10) 123.6(3) . . . yes
V N(3) C(12) 133.5(3) . . . yes
C(10) N(3) C(12) 102.9(4) . . . yes
C(11) N(4) C(12) 106.2(4) . . . yes
C(11) N(4) C(13) 126.6(4) . . . yes
C(12) N(4) C(13) 127.1(4) . . . yes
V N(5) C(14) 125.4(3) . . . yes
V N(5) C(16) 130.7(3) . . . yes
C(14) N(5) C(16) 103.7(4) . . . yes
C(15) N(6) C(16) 107.6(4) . . . yes
C(15) N(6) C(17) 125.9(5) . . . yes
C(16) N(6) C(17) 126.4(5) . . . yes
S(2) C(1) H(1) 109.5 . . . no
S(2) C(1) H(2) 109.5 . . . no
S(2) C(1) H(3) 109.5 . . . no
H(1) C(1) H(2) 109.5 . . . no
H(1) C(1) H(3) 109.5 . . . no
H(2) C(1) H(3) 109.5 . . . no
S(1) C(2) S(2) 113.4(3) . . . yes
S(1) C(2) N(1) 127.3(4) . . . yes
S(2) C(2) N(1) 119.2(4) . . . yes
N(2) C(3) C(4) 125.0(4) . . . yes
N(2) C(3) H(4) 117.5 . . . no
C(4) C(3) H(4) 117.5 . . . no
C(3) C(4) C(5) 124.5(4) . . . yes
C(3) C(4) C(9) 116.6(4) . . . yes
C(5) C(4) C(9) 118.9(4) . . . yes
O(2) C(5) C(4) 122.3(4) . . . yes
O(2) C(5) C(6) 118.8(4) . . . yes
C(4) C(5) C(6) 118.9(4) . . . yes
C(5) C(6) C(7) 121.6(4) . . . yes
C(5) C(6) H(5) 119.2 . . . no
C(7) C(6) H(5) 119.2 . . . no
C(6) C(7) C(8) 119.0(4) . . . yes
C(6) C(7) H(6) 120.5 . . . no
C(8) C(7) H(6) 120.5 . . . no
Br C(8) C(7) 119.0(4) . . . yes
Br C(8) C(9) 119.1(4) . . . yes
C(7) C(8) C(9) 121.9(4) . . . yes
C(4) C(9) C(8) 119.6(4) . . . yes
C(4) C(9) H(7) 120.2 . . . no
C(8) C(9) H(7) 120.2 . . . no
N(3) C(10) C(11) 111.3(5) . . . yes
N(3) C(10) H(8) 124.4 . . . no
C(11) C(10) H(8) 124.4 . . . no
N(4) C(11) C(10) 106.2(4) . . . yes
N(4) C(11) H(9) 126.9 . . . no
C(10) C(11) H(9) 126.9 . . . no
N(3) C(12) N(4) 113.3(4) . . . yes
N(3) C(12) H(10) 123.3 . . . no
N(4) C(12) H(10) 123.3 . . . no
N(4) C(13) H(11) 109.5 . . . no
N(4) C(13) H(12) 109.5 . . . no
N(4) C(13) H(13) 109.5 . . . no
H(11) C(13) H(12) 109.5 . . . no
H(11) C(13) H(13) 109.5 . . . no
H(12) C(13) H(13) 109.5 . . . no
N(5) C(14) C(15) 110.7(5) . . . yes
N(5) C(14) H(14) 124.7 . . . no
C(15) C(14) H(14) 124.7 . . . no
N(6) C(15) C(14) 105.7(5) . . . yes
N(6) C(15) H(15) 127.1 . . . no
C(14) C(15) H(15) 127.1 . . . no
N(5) C(16) N(6) 112.2(4) . . . yes
N(5) C(16) H(16) 123.9 . . . no
N(6) C(16) H(16) 123.9 . . . no
N(6) C(17) H(17) 109.5 . . . no
N(6) C(17) H(18) 109.5 . . . no
N(6) C(17) H(19) 109.5 . . . no
H(17) C(17) H(18) 109.5 . . . no
H(17) C(17) H(19) 109.5 . . . no
H(18) C(17) H(19) 109.5 . . . no

loop_
_geom_bond_atom_site_label_1
_geom_bond_atom_site_label_2
_geom_bond_distance
_geom_bond_site_symmetry_1
_geom_bond_site_symmetry_2
_geom_bond_publ_flag
Br C(8) 1.906(4) . . yes
V S(1) 2.423(2) . . yes
V O(1) 1.603(3) . . yes
V O(2) 1.938(3) . . yes
V N(2) 2.238(4) . . yes
V N(3) 2.114(4) . . yes
V N(5) 2.119(4) . . yes
S(1) C(2) 1.732(5) . . yes
S(2) C(1) 1.791(7) . . yes
S(2) C(2) 1.738(5) . . yes
O(2) C(5) 1.319(5) . . yes
N(1) N(2) 1.413(5) . . yes
N(1) C(2) 1.292(5) . . yes
N(2) C(3) 1.300(5) . . yes
N(3) C(10) 1.374(6) . . yes
N(3) C(12) 1.318(6) . . yes
N(4) C(11) 1.365(6) . . yes
N(4) C(12) 1.324(6) . . yes
N(4) C(13) 1.464(6) . . yes
N(5) C(14) 1.375(6) . . yes
N(5) C(16) 1.307(6) . . yes
N(6) C(15) 1.344(6) . . yes
N(6) C(16) 1.329(6) . . yes
N(6) C(17) 1.454(6) . . yes
C(1) H(1) 0.95 . . no
C(1) H(2) 0.95 . . no
C(1) H(3) 0.95 . . no
C(3) C(4) 1.428(6) . . yes
C(3) H(4) 0.95 . . no
C(4) C(5) 1.410(6) . . yes
C(4) C(9) 1.421(6) . . yes
C(5) C(6) 1.395(6) . . yes
C(6) C(7) 1.377(6) . . yes
C(6) H(5) 0.95 . . no
C(7) C(8) 1.382(6) . . yes
C(7) H(6) 0.95 . . no
C(8) C(9) 1.367(6) . . yes
C(9) H(7) 0.95 . . no
C(10) C(11) 1.326(7) . . yes
C(10) H(8) 0.95 . . no
C(11) H(9) 0.95 . . no
C(12) H(10) 0.95 . . no
C(13) H(11) 0.95 . . no
C(13) H(12) 0.95 . . no
C(13) H(13) 0.95 . . no
C(14) C(15) 1.339(7) . . yes
C(14) H(14) 0.95 . . no
C(15) H(15) 0.95 . . no
C(16) H(16) 0.95 . . no
C(17) H(17) 0.95 . . no
C(17) H(18) 0.95 . . no
C(17) H(19) 0.95 . . no

loop_
_geom_contact_atom_site_label_1
_geom_contact_atom_site_label_2
_geom_contact_distance
_geom_contact_site_symmetry_1
_geom_contact_site_symmetry_2
_geom_contact_publ_flag
S(1) C(17) 3.567(6) . 4_665 no
O(1) C(7) 3.292(6) . 3_666 no
O(1) C(6) 3.362(6) . 3_666 no
O(1) C(1) 3.409(7) . 4_565 no
O(2) C(13) 3.458(6) . 3_766 no
O(2) C(6) 3.473(5) . 3_666 no
O(2) C(13) 3.490(6) . 1_455 no
N(1) C(17) 3.596(7) . 1_655 no
N(4) C(15) 3.495(7) . 1_655 no
N(4) N(4) 3.537(8) . 3_766 no
N(6) C(9) 3.529(6) . 4_565 no
C(2) C(17) 3.524(8) . 1_655 no
C(3) C(14) 3.527(7) . 4_564 no
C(6) C(13) 3.426(7) . 1_455 no
C(9) C(16) 3.548(7) . 4_564 no
C(10) C(13) 3.569(8) . 3_766 no
C(11) C(15) 3.578(8) . 1_655 no

loop_
_geom_torsion_atom_site_label_1
_geom_torsion_atom_site_label_2
_geom_torsion_atom_site_label_3
_geom_torsion_atom_site_label_4
_geom_torsion_site_symmetry_1
_geom_torsion_site_symmetry_2
_geom_torsion_site_symmetry_3
_geom_torsion_site_symmetry_4
_geom_torsion
_geom_torsion_publ_flag
Br C(8) C(7) C(6) . . . . 179.6(4) no
Br C(8) C(9) C(4) . . . . 178.6(4) no
V S(1) C(2) S(2) . . . . 173.1(2) no
V S(1) C(2) N(1) . . . . -7.5(5) no
V O(2) C(5) C(4) . . . . -8.0(7) no
V O(2) C(5) C(6) . . . . 174.2(3) no
V N(2) N(1) C(2) . . . . 8.9(5) no
V N(2) C(3) C(4) . . . . 6.4(7) no
V N(3) C(10) C(11) . . . . -179.3(4) no
V N(3) C(12) N(4) . . . . 179.5(3) no
V N(5) C(14) C(15) . . . . -174.8(4) no
V N(5) C(16) N(6) . . . . 174.7(3) no
S(1) V O(2) C(5) . . . . 13.2(6) no
S(1) V N(2) N(1) . . . . -10.4(3) no
S(1) V N(2) C(3) . . . . 168.5(4) no
S(1) V N(3) C(10) . . . . 83.7(4) no
S(1) V N(3) C(12) . . . . -95.6(5) no
S(1) V N(5) C(14) . . . . -89.9(4) no
S(1) V N(5) C(16) . . . . 95.7(4) no
S(1) C(2) S(2) C(1) . . . . 179.6(3) no
S(1) C(2) N(1) N(2) . . . . 0.4(6) no
S(2) C(2) N(1) N(2) . . . . 179.7(3) no
O(1) V S(1) C(2) . . . . -171.3(2) no
O(1) V O(2) C(5) . . . . -168.2(4) no
O(1) V N(2) N(1) . . . . -3.4(11) no
O(1) V N(2) C(3) . . . . 175.6(8) no
O(1) V N(3) C(10) . . . . -10.3(4) no
O(1) V N(3) C(12) . . . . 170.4(5) no
O(1) V N(5) C(14) . . . . 4.2(4) no
O(1) V N(5) C(16) . . . . -170.2(4) no
O(2) V S(1) C(2) . . . . 7.3(4) no
O(2) V N(2) N(1) . . . . 169.5(3) no
O(2) V N(2) C(3) . . . . -11.5(4) no
O(2) V N(3) C(10) . . . . -116.5(4) no
O(2) V N(3) C(12) . . . . 64.2(5) no
O(2) V N(5) C(14) . . . . 110.3(4) no
O(2) V N(5) C(16) . . . . -64.1(4) no
O(2) C(5) C(4) C(3) . . . . -4.6(7) no
O(2) C(5) C(4) C(9) . . . . 177.8(4) no
O(2) C(5) C(6) C(7) . . . . -179.5(4) no
N(1) N(2) V N(3) . . . . -100.6(3) no
N(1) N(2) V N(5) . . . . 82.2(3) no
N(1) N(2) C(3) C(4) . . . . -174.5(4) no
N(1) C(2) S(2) C(1) . . . . 0.2(5) no
N(2) V S(1) C(2) . . . . 7.6(2) no
N(2) V O(2) C(5) . . . . 13.0(4) no
N(2) V N(3) C(10) . . . . 160.3(4) no
N(2) V N(3) C(12) . . . . -19.0(5) no
N(2) V N(5) C(14) . . . . -166.4(4) no
N(2) V N(5) C(16) . . . . 19.3(4) no
N(2) C(3) C(4) C(5) . . . . 4.0(7) no
N(2) C(3) C(4) C(9) . . . . -178.4(4) no
N(3) V S(1) C(2) . . . . 95.8(2) no
N(3) V O(2) C(5) . . . . -75.2(4) no
N(3) V N(2) C(3) . . . . 78.4(4) no
N(3) V N(5) C(14) . . . . 167.3(12) no
N(3) V N(5) C(16) . . . . -7.0(17) no
N(3) C(10) C(11) N(4) . . . . -0.4(7) no
N(3) C(12) N(4) C(11) . . . . -0.4(6) no
N(3) C(12) N(4) C(13) . . . . -177.6(4) no
N(4) C(12) N(3) C(10) . . . . 0.2(6) no
N(5) V S(1) C(2) . . . . -78.1(2) no
N(5) V O(2) C(5) . . . . 99.6(4) no
N(5) V N(2) C(3) . . . . -98.9(4) no
N(5) V N(3) C(10) . . . . -173.5(13) no
N(5) V N(3) C(12) . . . . 7.3(17) no
N(5) C(14) C(15) N(6) . . . . -0.7(6) no
N(5) C(16) N(6) C(15) . . . . 0.2(6) no
N(5) C(16) N(6) C(17) . . . . 178.5(5) no
N(6) C(16) N(5) C(14) . . . . -0.6(6) no
C(2) N(1) N(2) C(3) . . . . -170.2(4) no
C(3) C(4) C(5) C(6) . . . . 173.2(4) no
C(3) C(4) C(9) C(8) . . . . -174.8(5) no
C(4) C(5) C(6) C(7) . . . . 2.6(7) no
C(4) C(9) C(8) C(7) . . . . 0.3(8) no
C(5) C(4) C(9) C(8) . . . . 2.9(7) no
C(5) C(6) C(7) C(8) . . . . 0.6(8) no
C(6) C(5) C(4) C(9) . . . . -4.3(7) no
C(6) C(7) C(8) C(9) . . . . -2.1(8) no
C(10) C(11) N(4) C(12) . . . . 0.4(6) no
C(10) C(11) N(4) C(13) . . . . 177.6(5) no
C(11) C(10) N(3) C(12) . . . . 0.1(6) no
C(14) C(15) N(6) C(16) . . . . 0.4(6) no
C(14) C(15) N(6) C(17) . . . . -178.0(5) no
C(15) C(14) N(5) C(16) . . . . 0.8(6) no
